data_7044064
loop_
_publ_author_name
'Tsunashima, Ryo'
'Nakamura, Ippei'
'Oue, Rika'
'Koga, Seiya'
'Oki, Hirofumi'
'Nakamura, Takayoshi'
'Noro, Shin-ichiro'
'Akutagawa, Tomoyuki'

_publ_section_title
;
 Inter-cluster Distance Dependence of Electrical Properties in Single
 Crystals of a Mixed-valence Polyoxometalate
;
_journal_name_full 'Dalton Trans.'
_journal_paper_doi 10.1039/C7DT02623D
_journal_year 2017
_chemical_formula_sum 'C22.5 H30 Mo9 N3 O32.5 S'
_chemical_formula_weight 1758.02
_chemical_name_systematic
; 
 ? 
;
_space_group_IT_number 62
_symmetry_cell_setting orthorhombic
_symmetry_space_group_name_Hall '-P 2ac 2n'
_symmetry_space_group_name_H-M 'P n m a'
_atom_sites_solution_hydrogens geom
_atom_sites_solution_primary direct
_atom_sites_solution_secondary difmap
_audit_creation_method SHELXL-97
_audit_update_record
;
2017-06-16 deposited with the CCDC.
2017-08-31 downloaded from the CCDC.
;
_cell_angle_alpha 90.00
_cell_angle_beta 90.00
_cell_angle_gamma 90.00
_cell_formula_units_Z 8
_cell_length_a 32.146
_cell_length_b 21.846
_cell_length_c 15.001
_cell_measurement_reflns_used 21511
_cell_measurement_temperature 172
_cell_measurement_theta_max 27.8764
_cell_measurement_theta_min 3.0222
_cell_volume 10534.625
_computing_structure_refinement 'SHELXL-97 (Sheldrick, 1997)'
_computing_structure_solution 'SHELXS-97 (Sheldrick, 1990)'
_diffrn_ambient_temperature 293(2)
_diffrn_detector_area_resol_mean 14.7275
_diffrn_measured_fraction_theta_full 0.997
_diffrn_measured_fraction_theta_max 0.997
_diffrn_measurement_details
;
scan:
    Number of images: 720
               Slice: -65.0000 - 115.0000
         Image width: 0.2500
            Exp time: 20.0000
       Rotation axis: Omega
               Omega: 0.0000
                 Chi: 45.0000
                 Phi: 0.0000
                 XTD: 54.6219
              2theta: 24.8937
scan:
    Number of images: 720
               Slice: -65.0000 - 115.0000
         Image width: 0.2500
            Exp time: 20.0000
       Rotation axis: Omega
               Omega: 0.0000
                 Chi: 45.0000
                 Phi: 90.0000
                 XTD: 54.6219
              2theta: 24.8937
scan:
    Number of images: 720
               Slice: -65.0000 - 115.0000
         Image width: 0.2500
            Exp time: 20.0000
       Rotation axis: Omega
               Omega: 0.0000
                 Chi: 45.0000
                 Phi: 180.0000
                 XTD: 54.6219
              2theta: 24.8937

;
_diffrn_measurement_device_type 'Rigaku Mercury'
_diffrn_measurement_method dtintegrate.ref
_diffrn_radiation_monochromator 'Graphite Monochromator'
_diffrn_radiation_source 'Rotating Anode'
_diffrn_radiation_type MoK\a
_diffrn_radiation_wavelength 0.71070
_diffrn_reflns_av_R_equivalents 0.1109
_diffrn_reflns_av_sigmaI/netI 0.1264
_diffrn_reflns_limit_h_max 41
_diffrn_reflns_limit_h_min -41
_diffrn_reflns_limit_k_max 28
_diffrn_reflns_limit_k_min -28
_diffrn_reflns_limit_l_max 19
_diffrn_reflns_limit_l_min -18
_diffrn_reflns_number 82192
_diffrn_reflns_theta_full 27.50
_diffrn_reflns_theta_max 27.50
_diffrn_reflns_theta_min 3.02
_exptl_absorpt_coefficient_mu 2.197
_exptl_absorpt_correction_T_max 0.8795
_exptl_absorpt_correction_T_min 0.7941
_exptl_absorpt_correction_type numerical
_exptl_crystal_colour Blue
_exptl_crystal_density_diffrn 2.217
_exptl_crystal_density_method 'not measured'
_exptl_crystal_description Block
_exptl_crystal_F_000 6720
_exptl_crystal_size_max 0.11
_exptl_crystal_size_mid 0.10
_exptl_crystal_size_min 0.06
_refine_diff_density_max 2.734
_refine_diff_density_min -2.149
_refine_diff_density_rms 0.286
_refine_ls_extinction_method none
_refine_ls_goodness_of_fit_ref 1.419
_refine_ls_hydrogen_treatment mixed
_refine_ls_matrix_type full
_refine_ls_number_parameters 586
_refine_ls_number_reflns 12388
_refine_ls_number_restraints 0
_refine_ls_restrained_S_all 1.419
_refine_ls_R_factor_all 0.1726
_refine_ls_R_factor_gt 0.1368
_refine_ls_shift/su_max 0.001
_refine_ls_shift/su_mean 0.000
_refine_ls_structure_factor_coef Fsqd
_refine_ls_weighting_details 'calc w=1/[\s^2^(Fo^2^)+(0.1000P)^2^+0.0000P] where P=(Fo^2^+2Fc^2^)/3'
_refine_ls_weighting_scheme calc
_refine_ls_wR_factor_gt 0.3015
_refine_ls_wR_factor_ref 0.3330
_reflns_number_gt 9074
_reflns_number_total 12388
_reflns_threshold_expression >2sigma(I)
_cod_data_source_file c7dt02623d2.cif
_cod_data_source_block crystalclear
_cod_depositor_comments
;
The following automatic conversions were performed:

'_exptl_absorpt_correction_type' value 'Numerical' changed to
'numerical' according to
/home/data/users/saulius/crontab/automatic-downloads/rss-feeds/RSC/lib/dictionaries/cif_core.dic
dictionary named 'cif_core.dic' version 2.4.2 from 2011-04-26.

Automatic conversion script
Id: cif_fix_values 4973 2017-02-22 13:04:09Z antanas 
;
_cod_original_cell_volume 10534.2
_cod_original_sg_symbol_H-M Pnma
_cod_original_formula_sum 'C22.50 H30 Mo9 N3 O32.50 S'
_cod_database_code 7044064

loop_
_symmetry_equiv_pos_as_xyz
'x, y, z'
'-x+1/2, -y, z+1/2'
'x+1/2, -y+1/2, -z+1/2'
'-x, y+1/2, -z'
'-x, -y, -z'
'x-1/2, y, -z-1/2'
'-x-1/2, y-1/2, z-1/2'
'x, -y-1/2, z'

loop_
_atom_site_label
_atom_site_type_symbol
_atom_site_fract_x
_atom_site_fract_y
_atom_site_fract_z
_atom_site_U_iso_or_equiv
_atom_site_adp_type
_atom_site_occupancy
_atom_site_symmetry_multiplicity
_atom_site_calc_flag
_atom_site_refinement_flags
S1 S 0.31056(12) 0.7500 0.3515(3) 0.0263(8) Uani 1 2 d S
S2 S 0.40958(13) 0.7500 0.3073(3) 0.0321(9) Uani 1 2 d S
N1 N 0.3399(5) 0.4456(5) 0.0794(10) 0.061(4) Uani 1 1 d .
N2 N 0.2317(6) 0.2500 0.3504(12) 0.077(7) Uani 1 2 d S
N3 N 0.1065(5) 0.5565(6) 1.0897(15) 0.097(7) Uani 1 1 d .
N4 N 0.1027(9) 0.7500 0.464(2) 0.103(9) Uiso 1 2 d S
C1 C 0.2626(6) 0.4745(10) 0.1091(18) 0.102(9) Uani 1 1 d .
H1 H 0.2656 0.4780 0.1725 0.152 Uiso 1 1 calc R
H1A H 0.2346 0.4627 0.0950 0.152 Uiso 1 1 calc R
H1B H 0.2686 0.5132 0.0817 0.152 Uiso 1 1 calc R
C2 C 0.2920(6) 0.4273(9) 0.0749(15) 0.076(6) Uani 1 1 d .
H2 H 0.2850 0.4185 0.0133 0.092 Uiso 1 1 calc R
H2A H 0.2880 0.3900 0.1088 0.092 Uiso 1 1 calc R
C3 C 0.3339(9) 0.5113(11) -0.0628(17) 0.129(11) Uani 1 1 d .
H3 H 0.3423 0.4747 -0.0934 0.193 Uiso 1 1 calc R
H3A H 0.3471 0.5461 -0.0898 0.193 Uiso 1 1 calc R
H3B H 0.3043 0.5157 -0.0670 0.193 Uiso 1 1 calc R
C4 C 0.3468(6) 0.5070(7) 0.0367(11) 0.066(5) Uani 1 1 d .
H4 H 0.3761 0.5173 0.0416 0.079 Uiso 1 1 calc R
H4A H 0.3314 0.5375 0.0701 0.079 Uiso 1 1 calc R
C5 C 0.4086(7) 0.4039(11) 0.0283(16) 0.100(8) Uani 1 1 d .
H5 H 0.4143 0.4461 0.0152 0.150 Uiso 1 1 calc R
H5A H 0.4194 0.3786 -0.0187 0.150 Uiso 1 1 calc R
H5B H 0.4216 0.3930 0.0836 0.150 Uiso 1 1 calc R
C6 C 0.3603(6) 0.3941(8) 0.0359(13) 0.069(5) Uani 1 1 d .
H6 H 0.3486 0.3888 -0.0233 0.083 Uiso 1 1 calc R
H6A H 0.3548 0.3571 0.0696 0.083 Uiso 1 1 calc R
C7 C 0.3468(6) 0.4001(9) 0.2308(15) 0.085(7) Uani 1 1 d .
H7 H 0.3720 0.3943 0.2639 0.128 Uiso 1 1 calc R
H7A H 0.3418 0.3650 0.1938 0.128 Uiso 1 1 calc R
H7B H 0.3239 0.4053 0.2713 0.128 Uiso 1 1 calc R
C8 C 0.3508(6) 0.4573(9) 0.1722(12) 0.070(5) Uani 1 1 d .
H8 H 0.3328 0.4891 0.1955 0.084 Uiso 1 1 calc R
H8A H 0.3792 0.4721 0.1751 0.084 Uiso 1 1 calc R
C9 C 0.2329(9) 0.3695(12) 0.3375(16) 0.135(10) Uani 1 1 d .
H9 H 0.2107 0.3720 0.3800 0.202 Uiso 1 1 calc R
H9A H 0.2294 0.4007 0.2930 0.202 Uiso 1 1 calc R
H9B H 0.2590 0.3754 0.3674 0.202 Uiso 1 1 calc R
C10 C 0.2324(7) 0.3047(12) 0.2916(12) 0.107(9) Uani 1 1 d .
H10 H 0.2082 0.3029 0.2531 0.128 Uiso 1 1 calc R
H10A H 0.2568 0.3018 0.2537 0.128 Uiso 1 1 calc R
C11 C 0.3073(7) 0.2500 0.371(2) 0.074(8) Uani 1 2 d S
H11 H 0.3160 0.2914 0.3609 0.111 Uiso 0.50 1 calc PR
H11A H 0.3044 0.2292 0.3152 0.111 Uiso 0.50 1 calc PR
H11B H 0.3278 0.2293 0.4069 0.111 Uiso 0.50 1 calc PR
C12 C 0.2651(7) 0.2500 0.4208(19) 0.068(7) Uani 1 2 d S
H12 H 0.2626 0.2139 0.4581 0.081 Uiso 0.50 1 calc PR
H12A H 0.2626 0.2861 0.4581 0.081 Uiso 0.50 1 calc PR
C13 C 0.1487(14) 0.2500 0.352(3) 0.17(2) Uiso 1 2 d S
H13 H 0.1511 0.2735 0.2986 0.250 Uiso 0.50 1 calc PR
H13A H 0.1278 0.2678 0.3901 0.250 Uiso 0.50 1 calc PR
H13B H 0.1410 0.2087 0.3381 0.250 Uiso 0.50 1 calc PR
C14 C 0.1939(9) 0.2500 0.405(2) 0.079(8) Uiso 1 2 d S
H14 H 0.1947 0.2857 0.4436 0.095 Uiso 0.50 1 calc PR
H14A H 0.1947 0.2143 0.4436 0.095 Uiso 0.50 1 calc PR
C15 C 0.049(3) 0.510(4) 1.204(5) 0.40(4) Uiso 1 1 d .
C16 C 0.0864(11) 0.5689(16) 1.185(2) 0.146(12) Uiso 1 1 d .
C17 C 0.1681(11) 0.6055(17) 1.024(3) 0.161(13) Uiso 1 1 d .
C18 C 0.1204(15) 0.620(2) 1.073(3) 0.23(2) Uiso 1 1 d .
C19 C 0.1608(14) 0.515(2) 1.209(3) 0.213(19) Uiso 1 1 d .
C20 C 0.1402(11) 0.5014(18) 1.108(3) 0.159(13) Uiso 1 1 d .
C21 C 0.0757(10) 0.5238(14) 1.031(2) 0.129(10) Uiso 1 1 d .
C22 C 0.1016(9) 0.7500 0.297(2) 0.080(8) Uiso 1 2 d S
C23 C 0.1052(7) 0.7500 0.3831(17) 0.059(6) Uiso 1 2 d S
C24 C 0.0519(19) 0.337(3) 0.304(4) 0.29(3) Uiso 1 1 d .
C25 C 0.017(3) 0.2500 0.303(8) 0.34(5) Uiso 1 2 d S
C26 C -0.009(4) 0.2500 0.257(10) 0.41(8) Uiso 1 2 d S
C27 C 0.000(2) 0.2500 0.435(6) 0.26(3) Uiso 1 2 d S
O1 O 0.1934(5) 0.7500 0.6046(9) 0.053(4) Uani 1 2 d S
O2 O 0.1624(3) 0.6378(4) 0.3238(7) 0.044(2) Uani 1 1 d .
O3 O 0.3374(4) 0.6262(5) 0.6430(7) 0.058(3) Uani 1 1 d .
O4 O 0.3078(3) 0.5102(4) 0.3652(6) 0.040(2) Uani 1 1 d .
O5 O 0.2774(3) 0.6378(5) 0.0576(6) 0.045(2) Uani 1 1 d .
O6 O 0.4418(4) 0.6238(5) 0.5938(8) 0.071(4) Uani 1 1 d .
O7 O 0.4134(3) 0.5107(4) 0.3153(8) 0.052(3) Uani 1 1 d .
O8 O 0.3796(4) 0.6378(5) 0.0059(7) 0.061(3) Uani 1 1 d .
O9 O 0.5675(5) 0.7500 0.4280(17) 0.105(8) Uani 1 2 d S
O10 O 0.5353(3) 0.6386(5) 0.1488(10) 0.083(4) Uani 1 1 d .
O11 O 0.2164(3) 0.6923(4) 0.4443(6) 0.039(2) Uani 1 1 d .
O12 O 0.2011(4) 0.7500 0.2970(8) 0.036(3) Uani 1 2 d S
O13 O 0.2288(3) 0.6563(4) 0.2035(7) 0.042(2) Uani 1 1 d .
O14 O 0.2671(3) 0.6880(4) 0.5826(6) 0.043(2) Uani 1 1 d .
O15 O 0.2436(3) 0.5940(4) 0.3552(6) 0.038(2) Uani 1 1 d .
O16 O 0.3083(3) 0.6175(4) 0.4678(6) 0.040(2) Uani 1 1 d .
O17 O 0.3378(4) 0.7500 0.6090(8) 0.043(3) Uani 1 2 d S
O18 O 0.2979(3) 0.5938(4) 0.2259(6) 0.039(2) Uani 1 1 d .
O19 O 0.2743(4) 0.7500 0.1429(7) 0.039(3) Uani 1 2 d S
O20 O 0.3766(3) 0.6778(4) 0.4989(6) 0.041(2) Uani 1 1 d .
O21 O 0.3596(3) 0.6095(4) 0.3355(6) 0.041(2) Uani 1 1 d .
O22 O 0.3421(3) 0.6840(4) 0.1594(6) 0.043(2) Uani 1 1 d .
O23 O 0.4358(5) 0.7500 0.5643(11) 0.062(4) Uani 1 2 d S
O24 O 0.4349(3) 0.6187(4) 0.4081(7) 0.049(3) Uani 1 1 d .
O25 O 0.3958(3) 0.5943(4) 0.1764(7) 0.041(2) Uani 1 1 d .
O26 O 0.4004(4) 0.7500 0.0857(9) 0.043(3) Uani 1 2 d S
O27 O 0.4552(3) 0.6561(5) 0.0984(8) 0.057(3) Uani 1 1 d .
O28 O 0.4700(3) 0.5961(4) 0.2480(8) 0.048(3) Uani 1 1 d .
O29 O 0.4943(4) 0.6902(4) 0.4806(9) 0.062(3) Uani 1 1 d .
O30 O 0.5135(3) 0.6896(5) 0.3090(9) 0.056(3) Uani 1 1 d .
O31 O 0.4973(4) 0.7500 0.1656(11) 0.056(4) Uani 1 2 d S
O32 O 0.3012(4) 0.7500 0.4515(8) 0.033(3) Uani 1 2 d S
O33 O 0.2853(2) 0.6947(4) 0.3162(5) 0.0301(18) Uani 1 1 d .
O34 O 0.4389(4) 0.7500 0.3866(10) 0.048(4) Uani 1 2 d S
O35 O 0.4237(3) 0.6955(4) 0.2529(7) 0.042(2) Uani 1 1 d .
O36 O 0.1730(7) 0.7500 0.1013(11) 0.089(7) Uani 1 2 d S
O37 O 0.0467(10) 0.4566(15) 0.484(2) 0.252(15) Uiso 1 1 d .
O38 O 0.0200(8) 0.5064(13) 0.6309(18) 0.191(10) Uiso 1 1 d .
Mo1 Mo 0.23381(6) 0.7500 0.53471(11) 0.0414(4) Uani 1 2 d S
Mo2 Mo 0.21151(3) 0.66614(5) 0.32642(8) 0.0355(3) Uani 1 1 d .
Mo3 Mo 0.32650(4) 0.67149(5) 0.55748(8) 0.0437(3) Uani 1 1 d .
Mo4 Mo 0.30272(4) 0.58604(5) 0.35232(8) 0.0372(3) Uani 1 1 d .
Mo5 Mo 0.28416(4) 0.66540(5) 0.15938(8) 0.0402(3) Uani 1 1 d .
Mo6 Mo 0.43740(5) 0.67169(6) 0.50632(10) 0.0531(4) Uani 1 1 d .
Mo7 Mo 0.41421(4) 0.58739(5) 0.30039(10) 0.0435(3) Uani 1 1 d .
Mo8 Mo 0.39434(5) 0.66557(6) 0.10705(9) 0.0482(3) Uani 1 1 d .
Mo9 Mo 0.51588(6) 0.7500 0.39997(19) 0.0726(7) Uani 1 2 d S
Mo10 Mo 0.49330(4) 0.66538(6) 0.19367(13) 0.0602(4) Uani 1 1 d .

loop_
_atom_site_aniso_label
_atom_site_aniso_U_11
_atom_site_aniso_U_22
_atom_site_aniso_U_33
_atom_site_aniso_U_23
_atom_site_aniso_U_13
_atom_site_aniso_U_12
S1 0.0334(19) 0.0166(15) 0.0290(19) 0.000 0.0009(15) 0.000
S2 0.0308(19) 0.033(2) 0.033(2) 0.000 0.0014(16) 0.000
N1 0.080(9) 0.025(5) 0.077(10) -0.015(6) 0.003(7) -0.011(6)
N2 0.068(13) 0.14(2) 0.024(8) 0.000 -0.020(8) 0.000
N3 0.059(9) 0.033(7) 0.20(2) -0.027(9) 0.039(11) -0.021(6)
C1 0.055(11) 0.100(16) 0.15(2) -0.033(16) -0.014(13) 0.003(11)
C2 0.074(12) 0.065(11) 0.090(14) -0.018(11) -0.025(10) -0.013(9)
C3 0.19(3) 0.092(17) 0.11(2) -0.045(16) -0.01(2) -0.021(19)
C4 0.098(13) 0.044(8) 0.054(9) -0.021(7) 0.014(9) -0.010(8)
C5 0.089(16) 0.115(19) 0.095(17) -0.031(15) 0.010(13) 0.004(14)
C6 0.087(13) 0.057(10) 0.064(11) -0.027(9) -0.004(9) -0.001(9)
C7 0.089(14) 0.077(13) 0.090(15) 0.013(12) 0.023(12) 0.022(11)
C8 0.071(11) 0.070(12) 0.068(12) 0.002(10) -0.012(9) 0.004(9)
C9 0.18(2) 0.15(2) 0.071(15) 0.042(15) -0.002(15) 0.097(19)
C10 0.071(12) 0.20(2) 0.044(9) 0.056(13) 0.017(9) 0.036(14)
C11 0.034(11) 0.079(17) 0.11(2) 0.000 -0.006(13) 0.000
C12 0.060(14) 0.064(15) 0.080(18) 0.000 0.019(13) 0.000
O1 0.057(8) 0.062(9) 0.038(7) 0.000 0.021(6) 0.000
O2 0.045(5) 0.025(4) 0.063(6) -0.006(4) -0.001(4) -0.019(4)
O3 0.090(8) 0.039(5) 0.045(6) -0.001(5) -0.013(5) 0.006(5)
O4 0.041(5) 0.032(4) 0.047(5) 0.001(4) -0.005(4) -0.009(4)
O5 0.053(5) 0.052(6) 0.029(5) 0.008(4) 0.004(4) -0.013(4)
O6 0.117(10) 0.033(5) 0.065(7) 0.004(5) -0.024(7) -0.001(6)
O7 0.045(5) 0.035(5) 0.075(7) -0.007(5) -0.009(5) 0.002(4)
O8 0.075(7) 0.051(6) 0.058(6) -0.020(5) 0.029(5) -0.027(5)
O9 0.036(9) 0.124(18) 0.15(2) 0.000 -0.035(11) 0.000
O10 0.051(6) 0.051(6) 0.148(12) -0.022(7) 0.051(7) -0.020(5)
O11 0.041(5) 0.042(5) 0.035(5) -0.002(4) 0.012(4) 0.003(4)
O12 0.034(6) 0.038(6) 0.037(7) 0.000 0.005(5) 0.000
O13 0.034(4) 0.043(5) 0.049(6) -0.015(4) -0.003(4) -0.008(4)
O14 0.054(6) 0.037(5) 0.037(5) 0.007(4) 0.002(4) -0.008(4)
O15 0.031(4) 0.039(5) 0.046(5) 0.004(4) 0.008(4) -0.004(4)
O16 0.060(6) 0.028(4) 0.032(5) 0.007(4) 0.005(4) 0.016(4)
O17 0.046(7) 0.063(9) 0.018(5) 0.000 -0.014(5) 0.000
O18 0.058(5) 0.026(4) 0.033(5) -0.008(4) 0.016(4) -0.004(4)
O19 0.030(6) 0.071(9) 0.016(5) 0.000 0.000(4) 0.000
O20 0.068(6) 0.024(4) 0.031(5) 0.005(3) -0.011(4) -0.002(4)
O21 0.042(5) 0.048(5) 0.034(5) 0.015(4) 0.005(4) -0.002(4)
O22 0.051(5) 0.038(5) 0.039(5) -0.007(4) 0.014(4) -0.015(4)
O23 0.093(11) 0.026(6) 0.067(9) 0.000 -0.049(8) 0.000
O24 0.048(5) 0.035(5) 0.066(7) 0.004(5) -0.002(5) 0.009(4)
O25 0.036(5) 0.034(4) 0.052(6) -0.003(4) 0.010(4) -0.008(4)
O26 0.042(7) 0.049(8) 0.038(7) 0.000 0.000(6) 0.000
O27 0.039(5) 0.054(6) 0.080(8) -0.010(6) 0.026(5) 0.002(5)
O28 0.034(5) 0.030(4) 0.080(8) -0.005(5) 0.000(5) 0.000(4)
O29 0.074(7) 0.028(4) 0.082(8) 0.006(5) -0.029(6) 0.012(5)
O30 0.035(5) 0.042(5) 0.093(9) 0.012(6) 0.002(5) 0.004(4)
O31 0.035(7) 0.066(10) 0.068(10) 0.000 0.016(7) 0.000
O32 0.040(6) 0.037(6) 0.023(6) 0.000 0.005(5) 0.000
O33 0.036(4) 0.033(4) 0.020(4) 0.007(3) 0.000(3) -0.002(3)
O34 0.054(8) 0.029(6) 0.061(9) 0.000 -0.018(7) 0.000
O35 0.025(4) 0.042(5) 0.060(6) -0.006(4) -0.003(4) 0.008(4)
O36 0.121(17) 0.117(17) 0.031(9) 0.000 0.006(9) 0.000
Mo1 0.0513(9) 0.0449(9) 0.0279(8) 0.000 0.0042(7) 0.000
Mo2 0.0314(5) 0.0327(5) 0.0423(6) -0.0050(4) 0.0027(4) -0.0044(4)
Mo3 0.0648(8) 0.0355(6) 0.0307(6) 0.0032(5) -0.0036(5) 0.0051(5)
Mo4 0.0430(6) 0.0298(5) 0.0387(6) -0.0012(4) -0.0013(5) 0.0009(4)
Mo5 0.0552(7) 0.0351(6) 0.0304(6) -0.0055(4) 0.0040(5) -0.0032(5)
Mo6 0.0688(9) 0.0360(6) 0.0544(8) 0.0045(6) -0.0148(7) 0.0101(6)
Mo7 0.0377(6) 0.0314(5) 0.0613(8) -0.0004(5) -0.0070(5) -0.0020(4)
Mo8 0.0632(8) 0.0402(6) 0.0411(7) -0.0036(5) 0.0066(6) -0.0115(5)
Mo9 0.0357(10) 0.0837(16) 0.0984(18) 0.000 -0.0232(10) 0.000
Mo10 0.0361(6) 0.0394(7) 0.1050(13) -0.0110(7) 0.0199(7) -0.0021(5)

loop_
_atom_type_symbol
_atom_type_description
_atom_type_scat_dispersion_real
_atom_type_scat_dispersion_imag
_atom_type_scat_source
C C 0.0033 0.0016 'International Tables Vol C Tables 4.2.6.8 and 6.1.1.4'
H H 0.0000 0.0000 'International Tables Vol C Tables 4.2.6.8 and 6.1.1.4'
Mo Mo -1.6832 0.6857 'International Tables Vol C Tables 4.2.6.8 and 6.1.1.4'
N N 0.0061 0.0033 'International Tables Vol C Tables 4.2.6.8 and 6.1.1.4'
O O 0.0106 0.0060 'International Tables Vol C Tables 4.2.6.8 and 6.1.1.4'
S S 0.1246 0.1234 'International Tables Vol C Tables 4.2.6.8 and 6.1.1.4'

loop_
_geom_angle_atom_site_label_1
_geom_angle_atom_site_label_2
_geom_angle_atom_site_label_3
_geom_angle
_geom_angle_site_symmetry_1
_geom_angle_site_symmetry_3
O32 S1 O33 103.4(4) . .
O32 S1 O33 103.4(4) . 8_575
O33 S1 O33 102.5(6) . 8_575
O35 S2 O35 103.7(8) 8_575 .
O35 S2 O34 103.7(5) 8_575 .
O35 S2 O34 103.7(5) . .
C6 N1 C8 117.1(15) . .
C6 N1 C4 115.6(14) . .
C8 N1 C4 102.4(12) . .
C6 N1 C2 102.7(12) . .
C8 N1 C2 108.5(14) . .
C4 N1 C2 110.4(14) . .
C14 N2 C10 110.1(14) . .
C14 N2 C10 110.2(14) . 8_565
C10 N2 C10 107(2) . 8_565
C14 N2 C12 101.4(19) . .
C10 N2 C12 113.9(14) . .
C10 N2 C12 113.9(14) 8_565 .
C18 N3 C21 123(3) . .
C18 N3 C16 97(3) . .
C21 N3 C16 110(2) . .
C18 N3 C20 121(3) . .
C21 N3 C20 101(2) . .
C16 N3 C20 104(2) . .
C2 C1 H1 109.5 . .
C2 C1 H1A 109.5 . .
H1 C1 H1A 109.5 . .
C2 C1 H1B 109.5 . .
H1 C1 H1B 109.5 . .
H1A C1 H1B 109.5 . .
C1 C2 N1 115.2(15) . .
C1 C2 H2 108.5 . .
N1 C2 H2 108.5 . .
C1 C2 H2A 108.5 . .
N1 C2 H2A 108.5 . .
H2 C2 H2A 107.5 . .
C4 C3 H3 109.5 . .
C4 C3 H3A 109.5 . .
H3 C3 H3A 109.5 . .
C4 C3 H3B 109.5 . .
H3 C3 H3B 109.5 . .
H3A C3 H3B 109.5 . .
N1 C4 C3 115.1(15) . .
N1 C4 H4 108.5 . .
C3 C4 H4 108.5 . .
N1 C4 H4A 108.5 . .
C3 C4 H4A 108.5 . .
H4 C4 H4A 107.5 . .
C6 C5 H5 109.5 . .
C6 C5 H5A 109.5 . .
H5 C5 H5A 109.5 . .
C6 C5 H5B 109.5 . .
H5 C5 H5B 109.5 . .
H5A C5 H5B 109.5 . .
N1 C6 C5 111.8(15) . .
N1 C6 H6 109.3 . .
C5 C6 H6 109.3 . .
N1 C6 H6A 109.3 . .
C5 C6 H6A 109.3 . .
H6 C6 H6A 107.9 . .
C8 C7 H7 109.5 . .
C8 C7 H7A 109.5 . .
H7 C7 H7A 109.5 . .
C8 C7 H7B 109.5 . .
H7 C7 H7B 109.5 . .
H7A C7 H7B 109.5 . .
N1 C8 C7 112.6(16) . .
N1 C8 H8 109.1 . .
C7 C8 H8 109.1 . .
N1 C8 H8A 109.1 . .
C7 C8 H8A 109.1 . .
H8 C8 H8A 107.8 . .
C10 C9 H9 109.5 . .
C10 C9 H9A 109.5 . .
H9 C9 H9A 109.5 . .
C10 C9 H9B 109.5 . .
H9 C9 H9B 109.5 . .
H9A C9 H9B 109.5 . .
N2 C10 C9 117.7(16) . .
N2 C10 H10 107.9 . .
C9 C10 H10 107.9 . .
N2 C10 H10A 107.9 . .
C9 C10 H10A 107.9 . .
H10 C10 H10A 107.2 . .
C12 C11 H11 109.5 . .
C12 C11 H11A 109.5 . .
H11 C11 H11A 109.5 . .
C12 C11 H11B 109.5 . .
H11 C11 H11B 109.5 . .
H11A C11 H11B 109.5 . .
N2 C12 C11 107(2) . .
N2 C12 H12 110.4 . .
C11 C12 H12 110.4 . .
N2 C12 H12A 110.4 . .
C11 C12 H12A 110.4 . .
H12 C12 H12A 108.6 . .
C14 C13 H13 109.5 . .
C14 C13 H13A 109.5 . .
H13 C13 H13A 109.5 . .
C14 C13 H13B 109.5 . .
H13 C13 H13B 109.5 . .
H13A C13 H13B 109.5 . .
N2 C14 C13 117(3) . .
N2 C14 H14 108.0 . .
C13 C14 H14 108.0 . .
N2 C14 H14A 108.0 . .
C13 C14 H14A 108.0 . .
H14 C14 H14A 107.2 . .
N3 C16 C15 107(3) . .
N3 C18 C17 100(3) . .
N3 C20 C19 107(3) . .
N4 C23 C22 171(3) . .
Mo2 O11 Mo1 152.8(5) . .
Mo2 O12 Mo2 146.4(7) . 8_575
Mo5 O13 Mo2 125.8(5) . .
Mo1 O14 Mo3 127.7(5) . .
Mo4 O15 Mo2 126.9(5) . .
Mo4 O16 Mo3 157.1(5) . .
Mo3 O17 Mo3 127.1(6) . 8_575
Mo5 O18 Mo4 127.6(4) . .
Mo5 O19 Mo5 155.5(7) . 8_575
Mo3 O20 Mo6 147.1(5) . .
Mo7 O21 Mo4 148.4(6) . .
Mo8 O22 Mo5 145.0(5) . .
Mo6 O23 Mo6 126.1(9) 8_575 .
Mo6 O24 Mo7 156.5(6) . .
Mo8 O25 Mo7 126.8(5) . .
Mo8 O26 Mo8 157.0(8) 8_575 .
Mo10 O27 Mo8 125.5(6) . .
Mo10 O28 Mo7 128.0(5) . .
Mo9 O29 Mo6 128.3(6) . .
Mo9 O30 Mo10 148.3(6) . .
Mo10 O31 Mo10 153.2(9) . 8_575
S1 O32 Mo3 124.4(4) . 8_575
S1 O32 Mo3 124.4(4) . .
Mo3 O32 Mo3 87.7(4) 8_575 .
S1 O32 Mo1 131.3(7) . .
Mo3 O32 Mo1 87.9(3) 8_575 .
Mo3 O32 Mo1 87.9(3) . .
S1 O33 Mo5 122.8(4) . .
S1 O33 Mo2 133.1(5) . .
Mo5 O33 Mo2 88.8(3) . .
S1 O33 Mo4 123.3(4) . .
Mo5 O33 Mo4 87.9(3) . .
Mo2 O33 Mo4 87.8(3) . .
S2 O34 Mo6 123.7(5) . 8_575
S2 O34 Mo6 123.7(5) . .
Mo6 O34 Mo6 87.2(5) 8_575 .
S2 O34 Mo9 133.1(9) . .
Mo6 O34 Mo9 87.8(4) 8_575 .
Mo6 O34 Mo9 87.8(4) . .
S2 O35 Mo8 124.9(5) . .
S2 O35 Mo7 123.8(6) . .
Mo8 O35 Mo7 87.4(3) . .
S2 O35 Mo10 132.0(5) . .
Mo8 O35 Mo10 87.6(3) . .
Mo7 O35 Mo10 87.8(3) . .
O1 Mo1 O14 101.8(5) . 8_575
O1 Mo1 O14 101.8(5) . .
O14 Mo1 O14 92.8(6) 8_575 .
O1 Mo1 O11 102.4(5) . 8_575
O14 Mo1 O11 87.9(4) 8_575 8_575
O14 Mo1 O11 155.1(4) . 8_575
O1 Mo1 O11 102.4(5) . .
O14 Mo1 O11 155.1(4) 8_575 .
O14 Mo1 O11 87.9(4) . .
O11 Mo1 O11 81.3(5) 8_575 .
O1 Mo1 O32 171.1(6) . .
O14 Mo1 O32 72.3(3) 8_575 .
O14 Mo1 O32 72.3(3) . .
O11 Mo1 O32 84.3(3) 8_575 .
O11 Mo1 O32 84.3(3) . .
O2 Mo2 O11 102.3(4) . .
O2 Mo2 O12 100.5(5) . .
O11 Mo2 O12 86.5(5) . .
O2 Mo2 O15 101.8(4) . .
O11 Mo2 O15 89.6(4) . .
O12 Mo2 O15 157.7(4) . .
O2 Mo2 O13 101.8(4) . .
O11 Mo2 O13 155.8(4) . .
O12 Mo2 O13 86.4(5) . .
O15 Mo2 O13 88.2(4) . .
O2 Mo2 O33 171.7(4) . .
O11 Mo2 O33 84.2(3) . .
O12 Mo2 O33 84.9(4) . .
O15 Mo2 O33 72.9(3) . .
O13 Mo2 O33 72.1(3) . .
O3 Mo3 O20 103.3(5) . .
O3 Mo3 O16 104.2(4) . .
O20 Mo3 O16 88.7(4) . .
O3 Mo3 O17 100.5(5) . .
O20 Mo3 O17 87.7(5) . .
O16 Mo3 O17 155.2(4) . .
O3 Mo3 O14 99.5(5) . .
O20 Mo3 O14 157.2(4) . .
O16 Mo3 O14 87.2(4) . .
O17 Mo3 O14 86.7(5) . .
O3 Mo3 O32 168.5(5) . .
O20 Mo3 O32 85.9(4) . .
O16 Mo3 O32 82.7(3) . .
O17 Mo3 O32 72.6(4) . .
O14 Mo3 O32 71.3(4) . .
O4 Mo4 O16 104.3(4) . .
O4 Mo4 O18 102.1(4) . .
O16 Mo4 O18 153.4(4) . .
O4 Mo4 O15 100.6(4) . .
O16 Mo4 O15 92.4(4) . .
O18 Mo4 O15 86.2(4) . .
O4 Mo4 O21 100.8(4) . .
O16 Mo4 O21 86.1(4) . .
O18 Mo4 O21 85.6(4) . .
O15 Mo4 O21 158.2(4) . .
O4 Mo4 O33 170.4(4) . .
O16 Mo4 O33 82.7(3) . .
O18 Mo4 O33 71.5(3) . .
O15 Mo4 O33 72.3(3) . .
O21 Mo4 O33 86.0(3) . .
O5 Mo5 O19 102.3(5) . .
O5 Mo5 O22 101.9(4) . .
O19 Mo5 O22 87.4(5) . .
O5 Mo5 O18 102.4(4) . .
O19 Mo5 O18 155.3(4) . .
O22 Mo5 O18 87.0(4) . .
O5 Mo5 O13 99.1(4) . .
O19 Mo5 O13 89.5(4) . .
O22 Mo5 O13 158.9(4) . .
O18 Mo5 O13 87.1(4) . .
O5 Mo5 O33 170.8(4) . .
O19 Mo5 O33 82.7(4) . .
O22 Mo5 O33 85.9(3) . .
O18 Mo5 O33 73.0(3) . .
O13 Mo5 O33 73.0(3) . .
O6 Mo6 O24 103.4(5) . .
O6 Mo6 O29 102.1(6) . .
O24 Mo6 O29 90.8(5) . .
O6 Mo6 O23 101.7(6) . .
O24 Mo6 O23 154.8(5) . .
O29 Mo6 O23 85.9(6) . .
O6 Mo6 O20 99.7(5) . .
O24 Mo6 O20 87.4(4) . .
O29 Mo6 O20 157.9(4) . .
O23 Mo6 O20 86.5(5) . .
O6 Mo6 O34 172.2(5) . .
O24 Mo6 O34 81.8(4) . .
O29 Mo6 O34 71.9(5) . .
O23 Mo6 O34 73.4(5) . .
O20 Mo6 O34 86.1(4) . .
O7 Mo7 O24 104.7(5) . .
O7 Mo7 O21 101.6(4) . .
O24 Mo7 O21 89.7(4) . .
O7 Mo7 O25 101.4(5) . .
O24 Mo7 O25 153.8(4) . .
O21 Mo7 O25 88.0(4) . .
O7 Mo7 O28 99.4(4) . .
O24 Mo7 O28 89.2(4) . .
O21 Mo7 O28 158.6(4) . .
O25 Mo7 O28 83.6(4) . .
O7 Mo7 O35 169.0(5) . .
O24 Mo7 O35 81.8(4) . .
O21 Mo7 O35 87.2(3) . .
O25 Mo7 O35 72.0(3) . .
O28 Mo7 O35 71.5(3) . .
O8 Mo8 O25 101.9(5) . .
O8 Mo8 O26 103.1(5) . .
O25 Mo8 O26 155.0(5) . .
O8 Mo8 O22 101.4(5) . .
O25 Mo8 O22 88.2(4) . .
O26 Mo8 O22 87.4(5) . .
O8 Mo8 O27 100.4(5) . .
O25 Mo8 O27 85.6(4) . .
O26 Mo8 O27 89.4(5) . .
O22 Mo8 O27 158.2(5) . .
O8 Mo8 O35 172.1(5) . .
O25 Mo8 O35 73.7(4) . .
O26 Mo8 O35 81.5(5) . .
O22 Mo8 O35 85.2(4) . .
O27 Mo8 O35 73.0(4) . .
O9 Mo9 O30 102.4(7) . .
O9 Mo9 O30 102.4(7) . 8_575
O30 Mo9 O30 88.0(7) . 8_575
O9 Mo9 O29 101.3(7) . .
O30 Mo9 O29 88.1(5) . .
O30 Mo9 O29 156.2(4) 8_575 .
O9 Mo9 O29 101.3(7) . 8_575
O30 Mo9 O29 156.2(4) . 8_575
O30 Mo9 O29 88.1(5) 8_575 8_575
O29 Mo9 O29 86.2(7) . 8_575
O9 Mo9 O34 170.4(10) . .
O30 Mo9 O34 84.4(4) . .
O30 Mo9 O34 84.4(4) 8_575 .
O29 Mo9 O34 71.9(4) . .
O29 Mo9 O34 71.9(4) 8_575 .
O10 Mo10 O28 102.8(5) . .
O10 Mo10 O27 100.8(6) . .
O28 Mo10 O27 89.0(5) . .
O10 Mo10 O31 101.8(6) . .
O28 Mo10 O31 155.3(5) . .
O27 Mo10 O31 88.9(6) . .
O10 Mo10 O30 101.0(6) . .
O28 Mo10 O30 88.1(5) . .
O27 Mo10 O30 158.1(4) . .
O31 Mo10 O30 84.8(6) . .
O10 Mo10 O35 172.5(5) . .
O28 Mo10 O35 72.6(4) . .
O27 Mo10 O35 73.5(4) . .
O31 Mo10 O35 83.2(5) . .
O30 Mo10 O35 84.9(4) . .

loop_
_geom_bond_atom_site_label_1
_geom_bond_atom_site_label_2
_geom_bond_distance
_geom_bond_site_symmetry_2
S1 O32 1.530(12) .
S1 O33 1.549(8) .
S1 O33 1.549(8) 8_575
S2 O35 1.513(10) 8_575
S2 O35 1.513(9) .
S2 O34 1.518(14) .
N1 C6 1.46(2) .
N1 C8 1.46(2) .
N1 C4 1.50(2) .
N1 C2 1.59(2) .
N2 C14 1.47(3) .
N2 C10 1.49(2) .
N2 C10 1.49(2) 8_565
N2 C12 1.50(3) .
N3 C18 1.48(5) .
N3 C21 1.50(3) .
N3 C16 1.59(4) .
N3 C20 1.64(4) .
N4 C23 1.21(4) .
C1 C2 1.49(3) .
C1 H1 0.9600 .
C1 H1A 0.9600 .
C1 H1B 0.9600 .
C2 H2 0.9700 .
C2 H2A 0.9700 .
C3 C4 1.55(3) .
C3 H3 0.9600 .
C3 H3A 0.9600 .
C3 H3B 0.9600 .
C4 H4 0.9700 .
C4 H4A 0.9700 .
C5 C6 1.57(3) .
C5 H5 0.9600 .
C5 H5A 0.9600 .
C5 H5B 0.9600 .
C6 H6 0.9700 .
C6 H6A 0.9700 .
C7 C8 1.53(3) .
C7 H7 0.9600 .
C7 H7A 0.9600 .
C7 H7B 0.9600 .
C8 H8 0.9700 .
C8 H8A 0.9700 .
C9 C10 1.57(4) .
C9 H9 0.9600 .
C9 H9A 0.9600 .
C9 H9B 0.9600 .
C10 H10 0.9700 .
C10 H10A 0.9700 .
C11 C12 1.55(3) .
C11 H11 0.9600 .
C11 H11A 0.9600 .
C11 H11B 0.9600 .
C12 H12 0.9700 .
C12 H12A 0.9700 .
C13 C14 1.65(5) .
C13 H13 0.9600 .
C13 H13A 0.9600 .
C13 H13B 0.9600 .
C14 H14 0.9700 .
C14 H14A 0.9700 .
C15 C16 1.80(8) .
C17 C18 1.73(6) .
C19 C20 1.68(6) .
C22 C23 1.30(4) .
C25 C26 1.06(17) .
O1 Mo1 1.669(14) .
O2 Mo2 1.694(9) .
O3 Mo3 1.658(10) .
O4 Mo4 1.675(9) .
O5 Mo5 1.656(9) .
O6 Mo6 1.683(11) .
O7 Mo7 1.691(10) .
O8 Mo8 1.702(11) .
O9 Mo9 1.711(16) .
O10 Mo10 1.619(11) .
O11 Mo2 1.866(9) .
O11 Mo1 1.933(9) .
O12 Mo2 1.914(4) .
O12 Mo2 1.914(4) 8_575
O13 Mo5 1.909(9) .
O13 Mo2 1.938(10) .
O14 Mo1 1.870(10) .
O14 Mo3 1.979(10) .
O15 Mo4 1.910(8) .
O15 Mo2 1.932(9) .
O16 Mo4 1.872(9) .
O16 Mo3 1.882(9) .
O17 Mo3 1.916(5) .
O17 Mo3 1.916(5) 8_575
O18 Mo5 1.908(9) .
O18 Mo4 1.910(9) .
O19 Mo5 1.891(3) .
O19 Mo5 1.891(3) 8_575
O20 Mo3 1.840(10) .
O20 Mo6 1.963(10) .
O21 Mo7 1.896(9) .
O21 Mo4 1.915(9) .
O22 Mo8 1.898(9) .
O22 Mo5 1.905(9) .
O23 Mo6 1.919(7) 8_575
O23 Mo6 1.919(7) .
O24 Mo6 1.875(11) .
O24 Mo7 1.877(11) .
O25 Mo8 1.873(9) .
O25 Mo7 1.958(10) .
O26 Mo8 1.882(3) 8_575
O26 Mo8 1.882(3) .
O27 Mo10 1.894(12) .
O27 Mo8 1.970(10) .
O28 Mo10 1.876(10) .
O28 Mo7 1.967(9) .
O29 Mo9 1.911(12) .
O29 Mo6 1.912(12) .
O30 Mo9 1.900(12) .
O30 Mo10 1.922(13) .
O31 Mo10 1.900(4) .
O31 Mo10 1.900(4) 8_575
O32 Mo3 2.476(8) 8_575
O32 Mo3 2.476(8) .
O32 Mo1 2.500(12) .
O33 Mo5 2.439(8) .
O33 Mo2 2.458(8) .
O33 Mo4 2.498(8) .
O34 Mo6 2.481(11) 8_575
O34 Mo6 2.481(11) .
O34 Mo9 2.482(14) .
O35 Mo8 2.471(10) .
O35 Mo7 2.486(9) .
O35 Mo10 2.496(9) .
Mo1 O14 1.870(10) 8_575
Mo1 O11 1.933(9) 8_575
Mo9 O30 1.900(12) 8_575
Mo9 O29 1.911(12) 8_575

loop_
_geom_torsion_atom_site_label_1
_geom_torsion_atom_site_label_2
_geom_torsion_atom_site_label_3
_geom_torsion_atom_site_label_4
_geom_torsion
_geom_torsion_site_symmetry_1
_geom_torsion_site_symmetry_4
C6 N1 C2 C1 -175.6(19) . .
C8 N1 C2 C1 60(2) . .
C4 N1 C2 C1 -52(2) . .
C6 N1 C4 C3 57(2) . .
C8 N1 C4 C3 -174.7(18) . .
C2 N1 C4 C3 -59(2) . .
C8 N1 C6 C5 -64(2) . .
C4 N1 C6 C5 57(2) . .
C2 N1 C6 C5 177.1(17) . .
C6 N1 C8 C7 -52(2) . .
C4 N1 C8 C7 -179.3(15) . .
C2 N1 C8 C7 64.0(18) . .
C14 N2 C10 C9 62(2) . .
C10 N2 C10 C9 -178.6(13) 8_565 .
C12 N2 C10 C9 -52(3) . .
C14 N2 C12 C11 180.000(2) . .
C10 N2 C12 C11 -61.7(15) . .
C10 N2 C12 C11 61.7(15) 8_565 .
C10 N2 C14 C13 59.0(14) . .
C10 N2 C14 C13 -59.0(14) 8_565 .
C12 N2 C14 C13 180.000(3) . .
C18 N3 C16 C15 157(4) . .
C21 N3 C16 C15 28(4) . .
C20 N3 C16 C15 -79(4) . .
C21 N3 C18 C17 -101(3) . .
C16 N3 C18 C17 140(3) . .
C20 N3 C18 C17 30(4) . .
C18 N3 C20 C19 70(4) . .
C21 N3 C20 C19 -150(3) . .
C16 N3 C20 C19 -36(3) . .
O33 S1 O32 Mo3 -176.2(6) . 8_575
O33 S1 O32 Mo3 -69.6(7) 8_575 8_575
O33 S1 O32 Mo3 69.6(7) . .
O33 S1 O32 Mo3 176.2(6) 8_575 .
O33 S1 O32 Mo1 -53.3(4) . .
O33 S1 O32 Mo1 53.3(4) 8_575 .
O32 S1 O33 Mo5 179.5(5) . .
O33 S1 O33 Mo5 72.2(7) 8_575 .
O32 S1 O33 Mo2 54.8(7) . .
O33 S1 O33 Mo2 -52.4(8) 8_575 .
O32 S1 O33 Mo4 -68.7(6) . .
O33 S1 O33 Mo4 -175.94(11) 8_575 .
O35 S2 O34 Mo6 70.0(9) 8_575 8_575
O35 S2 O34 Mo6 178.1(7) . 8_575
O35 S2 O34 Mo6 -178.1(7) 8_575 .
O35 S2 O34 Mo6 -70.0(9) . .
O35 S2 O34 Mo9 -54.0(4) 8_575 .
O35 S2 O34 Mo9 54.0(4) . .
O35 S2 O35 Mo8 -68.6(8) 8_575 .
O34 S2 O35 Mo8 -176.7(6) . .
O35 S2 O35 Mo7 177.79(11) 8_575 .
O34 S2 O35 Mo7 69.8(7) . .
O35 S2 O35 Mo10 55.2(10) 8_575 .
O34 S2 O35 Mo10 -52.8(9) . .
Mo3 O14 Mo1 O1 -164.2(7) . .
Mo3 O14 Mo1 O14 -61.6(8) . 8_575
Mo3 O14 Mo1 O11 29.5(13) . 8_575
Mo3 O14 Mo1 O11 93.5(6) . .
Mo3 O14 Mo1 O32 8.8(5) . .
Mo2 O11 Mo1 O1 139.2(11) . .
Mo2 O11 Mo1 O14 -27.1(18) . 8_575
Mo2 O11 Mo1 O14 -119.2(12) . .
Mo2 O11 Mo1 O11 38.3(13) . 8_575
Mo2 O11 Mo1 O32 -46.8(11) . .
S1 O32 Mo1 O1 180.000(6) . .
Mo3 O32 Mo1 O1 -43.88(18) 8_575 .
Mo3 O32 Mo1 O1 43.88(18) . .
S1 O32 Mo1 O14 -130.5(3) . 8_575
Mo3 O32 Mo1 O14 5.6(3) 8_575 8_575
Mo3 O32 Mo1 O14 93.3(4) . 8_575
S1 O32 Mo1 O14 130.5(3) . .
Mo3 O32 Mo1 O14 -93.3(4) 8_575 .
Mo3 O32 Mo1 O14 -5.6(3) . .
S1 O32 Mo1 O11 -40.9(3) . 8_575
Mo3 O32 Mo1 O11 95.2(3) 8_575 8_575
Mo3 O32 Mo1 O11 -177.0(3) . 8_575
S1 O32 Mo1 O11 40.9(3) . .
Mo3 O32 Mo1 O11 177.0(3) 8_575 .
Mo3 O32 Mo1 O11 -95.2(3) . .
Mo1 O11 Mo2 O2 -138.4(11) . .
Mo1 O11 Mo2 O12 -38.4(12) . .
Mo1 O11 Mo2 O15 119.6(11) . .
Mo1 O11 Mo2 O13 34.8(18) . .
Mo1 O11 Mo2 O33 46.8(11) . .
Mo2 O12 Mo2 O2 132.3(12) 8_575 .
Mo2 O12 Mo2 O11 30.4(12) 8_575 .
Mo2 O12 Mo2 O15 -50(2) 8_575 .
Mo2 O12 Mo2 O13 -126.4(12) 8_575 .
Mo2 O12 Mo2 O33 -54.1(12) 8_575 .
Mo4 O15 Mo2 O2 169.8(6) . .
Mo4 O15 Mo2 O11 -87.8(6) . .
Mo4 O15 Mo2 O12 -7.9(16) . .
Mo4 O15 Mo2 O13 68.1(6) . .
Mo4 O15 Mo2 O33 -3.7(5) . .
Mo5 O13 Mo2 O2 -168.7(6) . .
Mo5 O13 Mo2 O11 18.1(13) . .
Mo5 O13 Mo2 O12 91.4(6) . .
Mo5 O13 Mo2 O15 -67.0(6) . .
Mo5 O13 Mo2 O33 5.6(5) . .
S1 O33 Mo2 O2 176(2) . .
Mo5 O33 Mo2 O2 39(3) . .
Mo4 O33 Mo2 O2 -49(3) . .
S1 O33 Mo2 O11 -42.1(6) . .
Mo5 O33 Mo2 O11 -178.4(3) . .
Mo4 O33 Mo2 O11 93.7(3) . .
S1 O33 Mo2 O12 44.9(7) . .
Mo5 O33 Mo2 O12 -91.4(4) . .
Mo4 O33 Mo2 O12 -179.3(4) . .
S1 O33 Mo2 O15 -133.5(7) . .
Mo5 O33 Mo2 O15 90.2(4) . .
Mo4 O33 Mo2 O15 2.3(3) . .
S1 O33 Mo2 O13 132.7(7) . .
Mo5 O33 Mo2 O13 -3.6(3) . .
Mo4 O33 Mo2 O13 -91.5(3) . .
Mo6 O20 Mo3 O3 -22.7(10) . .
Mo6 O20 Mo3 O16 -127.0(9) . .
Mo6 O20 Mo3 O17 77.5(9) . .
Mo6 O20 Mo3 O14 153.4(8) . .
Mo6 O20 Mo3 O32 150.2(9) . .
Mo4 O16 Mo3 O3 -140.7(13) . .
Mo4 O16 Mo3 O20 -37.3(14) . .
Mo4 O16 Mo3 O17 44(2) . .
Mo4 O16 Mo3 O14 120.2(14) . .
Mo4 O16 Mo3 O32 48.8(13) . .
Mo3 O17 Mo3 O3 -171.9(8) 8_575 .
Mo3 O17 Mo3 O20 85.0(8) 8_575 .
Mo3 O17 Mo3 O16 3.2(18) 8_575 .
Mo3 O17 Mo3 O14 -72.9(8) 8_575 .
Mo3 O17 Mo3 O32 -1.5(7) 8_575 .
Mo1 O14 Mo3 O3 163.8(7) . .
Mo1 O14 Mo3 O20 -12.3(14) . .
Mo1 O14 Mo3 O16 -92.2(6) . .
Mo1 O14 Mo3 O17 63.8(7) . .
Mo1 O14 Mo3 O32 -9.0(5) . .
S1 O32 Mo3 O3 -174(2) . .
Mo3 O32 Mo3 O3 55(2) 8_575 .
Mo1 O32 Mo3 O3 -33(2) . .
S1 O32 Mo3 O20 43.1(7) . .
Mo3 O32 Mo3 O20 -88.0(4) 8_575 .
Mo1 O32 Mo3 O20 -176.0(3) . .
S1 O32 Mo3 O16 -46.0(7) . .
Mo3 O32 Mo3 O16 -177.1(4) 8_575 .
Mo1 O32 Mo3 O16 94.8(3) . .
S1 O32 Mo3 O17 132.0(8) . .
Mo3 O32 Mo3 O17 0.9(5) 8_575 .
Mo1 O32 Mo3 O17 -87.1(5) . .
S1 O32 Mo3 O14 -135.6(7) . .
Mo3 O32 Mo3 O14 93.3(4) 8_575 .
Mo1 O32 Mo3 O14 5.3(3) . .
Mo3 O16 Mo4 O4 137.8(13) . .
Mo3 O16 Mo4 O18 -34.2(19) . .
Mo3 O16 Mo4 O15 -120.6(14) . .
Mo3 O16 Mo4 O21 37.7(13) . .
Mo3 O16 Mo4 O33 -48.8(13) . .
Mo5 O18 Mo4 O4 171.4(6) . .
Mo5 O18 Mo4 O16 -16.5(13) . .
Mo5 O18 Mo4 O15 71.3(6) . .
Mo5 O18 Mo4 O21 -88.6(6) . .
Mo5 O18 Mo4 O33 -1.3(5) . .
Mo2 O15 Mo4 O4 -169.7(6) . .
Mo2 O15 Mo4 O16 85.2(6) . .
Mo2 O15 Mo4 O18 -68.2(6) . .
Mo2 O15 Mo4 O21 -0.2(15) . .
Mo2 O15 Mo4 O33 3.6(5) . .
Mo7 O21 Mo4 O4 24.0(10) . .
Mo7 O21 Mo4 O16 127.8(10) . .
Mo7 O21 Mo4 O18 -77.5(10) . .
Mo7 O21 Mo4 O15 -145.6(10) . .
Mo7 O21 Mo4 O33 -149.2(10) . .
S1 O33 Mo4 O4 -177(2) . .
Mo5 O33 Mo4 O4 -48(2) . .
Mo2 O33 Mo4 O4 41(2) . .
S1 O33 Mo4 O16 45.2(6) . .
Mo5 O33 Mo4 O16 174.0(4) . .
Mo2 O33 Mo4 O16 -97.2(3) . .
S1 O33 Mo4 O18 -127.9(6) . .
Mo5 O33 Mo4 O18 0.8(3) . .
Mo2 O33 Mo4 O18 89.6(3) . .
S1 O33 Mo4 O15 140.1(6) . .
Mo5 O33 Mo4 O15 -91.2(4) . .
Mo2 O33 Mo4 O15 -2.3(3) . .
S1 O33 Mo4 O21 -41.3(6) . .
Mo5 O33 Mo4 O21 87.4(3) . .
Mo2 O33 Mo4 O21 176.3(3) . .
Mo5 O19 Mo5 O5 -138.7(16) 8_575 .
Mo5 O19 Mo5 O22 -37.1(16) 8_575 .
Mo5 O19 Mo5 O18 40(2) 8_575 .
Mo5 O19 Mo5 O13 122.1(16) 8_575 .
Mo5 O19 Mo5 O33 49.2(16) 8_575 .
Mo8 O22 Mo5 O5 -24.2(11) . .
Mo8 O22 Mo5 O19 -126.2(10) . .
Mo8 O22 Mo5 O18 77.8(10) . .
Mo8 O22 Mo5 O13 151.9(9) . .
Mo8 O22 Mo5 O33 150.9(10) . .
Mo4 O18 Mo5 O5 -170.5(6) . .
Mo4 O18 Mo5 O19 10.7(14) . .
Mo4 O18 Mo5 O22 87.9(6) . .
Mo4 O18 Mo5 O13 -71.8(6) . .
Mo4 O18 Mo5 O33 1.3(5) . .
Mo2 O13 Mo5 O5 169.5(6) . .
Mo2 O13 Mo5 O19 -88.1(6) . .
Mo2 O13 Mo5 O22 -6.6(15) . .
Mo2 O13 Mo5 O18 67.4(6) . .
Mo2 O13 Mo5 O33 -5.6(5) . .
S1 O33 Mo5 O5 -171(2) . .
Mo2 O33 Mo5 O5 -28(3) . .
Mo4 O33 Mo5 O5 60(3) . .
S1 O33 Mo5 O19 -47.7(6) . .
Mo2 O33 Mo5 O19 95.3(4) . .
Mo4 O33 Mo5 O19 -176.8(4) . .
S1 O33 Mo5 O22 40.2(6) . .
Mo2 O33 Mo5 O22 -176.8(3) . .
Mo4 O33 Mo5 O22 -88.9(3) . .
S1 O33 Mo5 O18 128.3(6) . .
Mo2 O33 Mo5 O18 -88.6(3) . .
Mo4 O33 Mo5 O18 -0.8(3) . .
S1 O33 Mo5 O13 -139.5(6) . .
Mo2 O33 Mo5 O13 3.6(3) . .
Mo4 O33 Mo5 O13 91.4(4) . .
Mo7 O24 Mo6 O6 132.3(15) . .
Mo7 O24 Mo6 O29 -125.1(15) . .
Mo7 O24 Mo6 O23 -43(2) . .
Mo7 O24 Mo6 O20 32.9(15) . .
Mo7 O24 Mo6 O34 -53.5(15) . .
Mo9 O29 Mo6 O6 -171.1(8) . .
Mo9 O29 Mo6 O24 85.0(8) . .
Mo9 O29 Mo6 O23 -70.0(8) . .
Mo9 O29 Mo6 O20 0.0(18) . .
Mo9 O29 Mo6 O34 3.9(7) . .
Mo6 O23 Mo6 O6 172.5(10) 8_575 .
Mo6 O23 Mo6 O24 -12(2) 8_575 .
Mo6 O23 Mo6 O29 71.0(10) 8_575 .
Mo6 O23 Mo6 O20 -88.3(10) 8_575 .
Mo6 O23 Mo6 O34 -1.3(9) 8_575 .
Mo3 O20 Mo6 O6 24.2(10) . .
Mo3 O20 Mo6 O24 127.4(9) . .
Mo3 O20 Mo6 O29 -146.9(11) . .
Mo3 O20 Mo6 O23 -77.0(10) . .
Mo3 O20 Mo6 O34 -150.6(9) . .
S2 O34 Mo6 O6 -180(100) . .
Mo6 O34 Mo6 O6 -50(4) 8_575 .
Mo9 O34 Mo6 O6 37(4) . .
S2 O34 Mo6 O24 46.8(8) . .
Mo6 O34 Mo6 O24 176.3(5) 8_575 .
Mo9 O34 Mo6 O24 -95.9(4) . .
S2 O34 Mo6 O29 140.4(9) . .
Mo6 O34 Mo6 O29 -90.2(5) 8_575 .
Mo9 O34 Mo6 O29 -2.3(4) . .
S2 O34 Mo6 O23 -128.6(10) . .
Mo6 O34 Mo6 O23 0.8(6) 8_575 .
Mo9 O34 Mo6 O23 88.7(6) . .
S2 O34 Mo6 O20 -41.1(8) . .
Mo6 O34 Mo6 O20 88.4(4) 8_575 .
Mo9 O34 Mo6 O20 176.2(4) . .
Mo6 O24 Mo7 O7 -135.8(15) . .
Mo6 O24 Mo7 O21 -33.8(15) . .
Mo6 O24 Mo7 O25 51(2) . .
Mo6 O24 Mo7 O28 124.7(15) . .
Mo6 O24 Mo7 O35 53.4(15) . .
Mo4 O21 Mo7 O7 -23.6(11) . .
Mo4 O21 Mo7 O24 -128.5(10) . .
Mo4 O21 Mo7 O25 77.6(10) . .
Mo4 O21 Mo7 O28 144.3(10) . .
Mo4 O21 Mo7 O35 149.7(10) . .
Mo8 O25 Mo7 O7 -172.8(6) . .
Mo8 O25 Mo7 O24 0.4(12) . .
Mo8 O25 Mo7 O21 85.7(6) . .
Mo8 O25 Mo7 O28 -74.5(6) . .
Mo8 O25 Mo7 O35 -2.0(5) . .
Mo10 O28 Mo7 O7 169.1(7) . .
Mo10 O28 Mo7 O24 -86.1(7) . .
Mo10 O28 Mo7 O21 1.2(17) . .
Mo10 O28 Mo7 O25 68.6(7) . .
Mo10 O28 Mo7 O35 -4.5(6) . .
S2 O35 Mo7 O7 -173.1(19) . .
Mo8 O35 Mo7 O7 56(2) . .
Mo10 O35 Mo7 O7 -32(2) . .
S2 O35 Mo7 O24 -46.6(6) . .
Mo8 O35 Mo7 O24 -177.7(4) . .
Mo10 O35 Mo7 O24 94.6(4) . .
S2 O35 Mo7 O21 43.6(6) . .
Mo8 O35 Mo7 O21 -87.6(3) . .
Mo10 O35 Mo7 O21 -175.2(4) . .
S2 O35 Mo7 O25 132.4(7) . .
Mo8 O35 Mo7 O25 1.2(3) . .
Mo10 O35 Mo7 O25 -86.5(4) . .
S2 O35 Mo7 O28 -138.5(7) . .
Mo8 O35 Mo7 O28 90.4(4) . .
Mo10 O35 Mo7 O28 2.7(4) . .
Mo7 O25 Mo8 O8 175.2(6) . .
Mo7 O25 Mo8 O26 -3.6(14) . .
Mo7 O25 Mo8 O22 -83.5(6) . .
Mo7 O25 Mo8 O27 75.5(6) . .
Mo7 O25 Mo8 O35 2.0(5) . .
Mo8 O26 Mo8 O8 134(2) 8_575 .
Mo8 O26 Mo8 O25 -47(3) 8_575 .
Mo8 O26 Mo8 O22 33(2) 8_575 .
Mo8 O26 Mo8 O27 -126(2) 8_575 .
Mo8 O26 Mo8 O35 -53(2) 8_575 .
Mo5 O22 Mo8 O8 24.6(11) . .
Mo5 O22 Mo8 O25 -77.2(10) . .
Mo5 O22 Mo8 O26 127.4(10) . .
Mo5 O22 Mo8 O27 -150.8(10) . .
Mo5 O22 Mo8 O35 -150.9(10) . .
Mo10 O27 Mo8 O8 -169.5(7) . .
Mo10 O27 Mo8 O25 -68.2(7) . .
Mo10 O27 Mo8 O26 87.3(7) . .
Mo10 O27 Mo8 O22 5.9(16) . .
Mo10 O27 Mo8 O35 6.1(6) . .
S2 O35 Mo8 O8 172(3) . .
Mo7 O35 Mo8 O8 -58(3) . .
Mo10 O35 Mo8 O8 30(3) . .
S2 O35 Mo8 O25 -131.5(7) . .
Mo7 O35 Mo8 O25 -1.3(3) . .
Mo10 O35 Mo8 O25 86.6(3) . .
S2 O35 Mo8 O26 46.1(7) . .
Mo7 O35 Mo8 O26 176.4(5) . .
Mo10 O35 Mo8 O26 -95.8(5) . .
S2 O35 Mo8 O22 -42.0(7) . .
Mo7 O35 Mo8 O22 88.3(3) . .
Mo10 O35 Mo8 O22 176.2(4) . .
S2 O35 Mo8 O27 138.1(7) . .
Mo7 O35 Mo8 O27 -91.6(4) . .
Mo10 O35 Mo8 O27 -3.8(4) . .
Mo10 O30 Mo9 O9 -135.6(12) . .
Mo10 O30 Mo9 O30 -33.3(13) . 8_575
Mo10 O30 Mo9 O29 123.2(12) . .
Mo10 O30 Mo9 O29 47(2) . 8_575
Mo10 O30 Mo9 O34 51.3(11) . .
Mo6 O29 Mo9 O9 169.1(9) . .
Mo6 O29 Mo9 O30 -88.6(8) . .
Mo6 O29 Mo9 O30 -8.1(18) . 8_575
Mo6 O29 Mo9 O29 68.3(9) . 8_575
Mo6 O29 Mo9 O34 -3.8(7) . .
S2 O34 Mo9 O9 180.000(10) . .
Mo6 O34 Mo9 O9 43.6(2) 8_575 .
Mo6 O34 Mo9 O9 -43.6(2) . .
S2 O34 Mo9 O30 -44.2(3) . .
Mo6 O34 Mo9 O30 179.4(4) 8_575 .
Mo6 O34 Mo9 O30 92.1(4) . .
S2 O34 Mo9 O30 44.2(3) . 8_575
Mo6 O34 Mo9 O30 -92.1(4) 8_575 8_575
Mo6 O34 Mo9 O30 -179.4(4) . 8_575
S2 O34 Mo9 O29 -134.0(4) . .
Mo6 O34 Mo9 O29 89.6(5) 8_575 .
Mo6 O34 Mo9 O29 2.3(4) . .
S2 O34 Mo9 O29 134.0(4) . 8_575
Mo6 O34 Mo9 O29 -2.3(4) 8_575 8_575
Mo6 O34 Mo9 O29 -89.6(5) . 8_575
Mo7 O28 Mo10 O10 -169.4(8) . .
Mo7 O28 Mo10 O27 -68.6(7) . .
Mo7 O28 Mo10 O31 16.6(18) . .
Mo7 O28 Mo10 O30 89.7(7) . .
Mo7 O28 Mo10 O35 4.5(6) . .
Mo8 O27 Mo10 O10 169.0(7) . .
Mo8 O27 Mo10 O28 66.1(7) . .
Mo8 O27 Mo10 O31 -89.3(7) . .
Mo8 O27 Mo10 O30 -16.2(17) . .
Mo8 O27 Mo10 O35 -6.0(6) . .
Mo10 O31 Mo10 O10 -136.1(18) 8_575 .
Mo10 O31 Mo10 O28 38(3) 8_575 .
Mo10 O31 Mo10 O27 123.1(18) 8_575 .
Mo10 O31 Mo10 O30 -35.9(18) 8_575 .
Mo10 O31 Mo10 O35 49.5(18) 8_575 .
Mo9 O30 Mo10 O10 133.4(11) . .
Mo9 O30 Mo10 O28 -123.9(11) . .
Mo9 O30 Mo10 O27 -41(2) . .
Mo9 O30 Mo10 O31 32.4(12) . .
Mo9 O30 Mo10 O35 -51.2(11) . .
S2 O35 Mo10 O10 -175(4) . .
Mo8 O35 Mo10 O10 -38(5) . .
Mo7 O35 Mo10 O10 50(5) . .
S2 O35 Mo10 O28 132.7(9) . .
Mo8 O35 Mo10 O28 -90.3(4) . .
Mo7 O35 Mo10 O28 -2.8(4) . .
S2 O35 Mo10 O27 -133.1(9) . .
Mo8 O35 Mo10 O27 3.9(4) . .
Mo7 O35 Mo10 O27 91.4(4) . .
S2 O35 Mo10 O31 -42.2(9) . .
Mo8 O35 Mo10 O31 94.7(5) . .
Mo7 O35 Mo10 O31 -177.7(6) . .
S2 O35 Mo10 O30 43.1(8) . .
Mo8 O35 Mo10 O30 -179.9(4) . .
Mo7 O35 Mo10 O30 -92.4(4) . .
